data_7104399
loop_
_publ_author_name
'Dumitru, Florina'
'Legrand, Yves-Marie'
'Van der Lee, Arie'
'Barboiu, Mihail'

_publ_section_title
;
 Constitutional self-sorting of homochiral supramolecular helical
 single crystals from achiral components.
;
_journal_issue 19
_journal_name_full 'Chemical communications (Cambridge, England)'
_journal_page_first 2667
_journal_page_last 2669
_journal_paper_doi 10.1039/b822619a
_journal_volume 34
_journal_year 2009
_chemical_formula_moiety 'C42 H38 N6 O4 Zn, 2(C F3 O3 S)'
_chemical_formula_sum 'C44 H38 F6 N6 O10 S2 Zn'
_chemical_formula_weight 1054.32
_space_group_IT_number 2
_symmetry_cell_setting triclinic
_symmetry_space_group_name_Hall '-P 1'
_symmetry_space_group_name_H-M 'P -1'
_atom_sites_solution_hydrogens geom
_atom_sites_solution_primary direct
_cell_angle_alpha 76.696(2)
_cell_angle_beta 74.783(2)
_cell_angle_gamma 88.9478(19)
_cell_formula_units_Z 2
_cell_length_a 12.9994(3)
_cell_length_b 13.0121(3)
_cell_length_c 14.4037(3)
_cell_measurement_reflns_used 16476
_cell_measurement_temperature 173
_cell_volume 2285.57(9)
_computing_cell_refinement
;
CrysAlis RED, Oxford Diffraction Ltd.,
Version 1.171.32.5 (release 08-05-2007 CrysAlis171 .NET)
(compiled May 8 2007,13:10:02)
;
_computing_data_collection
;
CrysAlis CCD, Oxford Diffraction Ltd.,
Version 1.171.32.5 (release 08-05-2007 CrysAlis171 .NET)
(compiled May 8 2007,13:10:02)
;
_computing_data_reduction
;
CrysAlis RED, Oxford Diffraction Ltd.,
Version 1.171.32.5 (release 08-05-2007 CrysAlis171 .NET)
(compiled May 8 2007,13:10:02)
;
_computing_molecular_graphics 'CAMERON (Watkin et al., 1996)'
_computing_publication_material 'CRYSTALS (Betteridge et al., 2003)'
_computing_structure_refinement 'CRYSTALS (Betteridge et al., 2003)'
_computing_structure_solution 'SIR2002 (Burla et al., 2003)'
_diffrn_ambient_temperature 173
_diffrn_detector_area_resol_mean 16.0143
_diffrn_measured_fraction_theta_full 0.963
_diffrn_measured_fraction_theta_max 0.852
_diffrn_measurement_details
;
1 omega -8.00 110.00 1.0000 20.0000
omega____ theta____ kappa____ phi______ omega'___ theta'___ frames
- 32.0000 79.0000 0.0000 0.0000 0.0000 118

2 omega -8.00 110.00 1.0000 20.0000
omega____ theta____ kappa____ phi______ omega'___ theta'___ frames
- 32.0000 79.0000 120.0000 0.0000 0.0000 118

3 omega -72.00 47.00 1.0000 20.0000
omega____ theta____ kappa____ phi______ omega'___ theta'___ frames
- -32.0000 80.0000 90.0000 0.0000 0.0000 119

4 phi -180.00 98.00 1.0000 20.0000
omega____ theta____ kappa____ phi______ omega'___ theta'___ frames
11.0000 32.0000 60.0000 - 0.0000 0.0000 278

;
_diffrn_measurement_device Gemini
_diffrn_measurement_device_type Serial
_diffrn_measurement_method \w/2\q
_diffrn_orient_matrix_UB_11 0.0513443261
_diffrn_orient_matrix_UB_12 0.0258672643
_diffrn_orient_matrix_UB_13 -0.0179349369
_diffrn_orient_matrix_UB_21 0.0160457152
_diffrn_orient_matrix_UB_22 -0.0342799027
_diffrn_orient_matrix_UB_23 -0.0324850074
_diffrn_orient_matrix_UB_31 -0.0176277178
_diffrn_orient_matrix_UB_32 0.0360041577
_diffrn_orient_matrix_UB_33 -0.0370710697
_diffrn_radiation_monochromator graphite
_diffrn_radiation_source 'Enhance (Mo) X-ray Source'
_diffrn_radiation_type 'Mo K\a'
_diffrn_radiation_wavelength 0.71073
_diffrn_reflns_av_R_equivalents 0.011
_diffrn_reflns_av_sigmaI/netI 0.0264
_diffrn_reflns_limit_h_max 18
_diffrn_reflns_limit_h_min -18
_diffrn_reflns_limit_k_max 18
_diffrn_reflns_limit_k_min -18
_diffrn_reflns_limit_l_max 20
_diffrn_reflns_limit_l_min -20
_diffrn_reflns_number 23919
_diffrn_reflns_theta_full 25.199
_diffrn_reflns_theta_max 31.110
_diffrn_reflns_theta_min 3.693
_diffrn_standards_decay_% 0
_diffrn_standards_interval_count 'every 50 frames'
_diffrn_standards_number '2 frames'
_exptl_absorpt_coefficient_mu 0.718
_exptl_absorpt_correction_T_max 1.00000
_exptl_absorpt_correction_T_min 0.76674
_exptl_absorpt_correction_type multi-scan
_exptl_absorpt_process_details
;
CrysAlis RED, Oxford Diffraction Ltd.,
Version 1.171.32.5 (release 08-05-2007 CrysAlis171 .NET)
(compiled May 8 2007,13:10:02)
Empirical absorption correction using spherical harmonics,
implemented in SCALE3 ABSPACK scaling algorithm.
;
_exptl_crystal_colour 'light red'
_exptl_crystal_density_diffrn 1.532
_exptl_crystal_density_method 'not measured'
_exptl_crystal_description prism
_exptl_crystal_F_000 1080
_exptl_crystal_size_max 0.5
_exptl_crystal_size_mid 0.4
_exptl_crystal_size_min 0.3
_refine_diff_density_max 2.47
_refine_diff_density_min -1.57
_refine_ls_extinction_method None
_refine_ls_goodness_of_fit_ref 1.0773
_refine_ls_hydrogen_treatment constr
_refine_ls_matrix_type full
_refine_ls_number_parameters 583
_refine_ls_number_reflns 10261
_refine_ls_number_restraints 828
_refine_ls_R_factor_all 0.0910
_refine_ls_R_factor_gt 0.0789
_refine_ls_shift/su_max 0.009108
_refine_ls_structure_factor_coef F
_refine_ls_weighting_details
;
Method, part 1, Chebychev polynomial, (Watkin, 1994, Prince, 1982)
[weight] = 1.0/[A~0~*T~0~(x)+A~1~*T~1~(x) ... +A~n-1~]*T~n-1~(x)]
where A~i~ are the Chebychev coefficients listed below and x= Fcalc/Fmax
Method = Robust Weighting (Prince, 1982)
W = [weight] * [1-(deltaF/6*sigmaF)^2^]^2^
A~i~ are:
21.7 -3.39 16.2
;
_refine_ls_weighting_scheme calc
_refine_ls_wR_factor_all 0.1088
_refine_ls_wR_factor_gt 0.0998
_refine_ls_wR_factor_ref 0.0998
_reflns_limit_h_max 18
_reflns_limit_h_min -17
_reflns_limit_k_max 18
_reflns_limit_k_min -17
_reflns_limit_l_max 20
_reflns_limit_l_min 0
_reflns_number_gt 10261
_reflns_number_total 12517
_reflns_threshold_expression I>2.0\s(I)
_oxford_diffrn_Wilson_B_factor 0.00
_oxford_diffrn_Wilson_scale 0.00
_oxford_refine_ls_r_factor_ref 0.0789
_oxford_refine_ls_scale 4.264(10)
_oxford_reflns_number_all 12517
_oxford_reflns_threshold_expression_ref I>2.0\s(I)
_cod_data_source_file b822619a.txt
_cod_data_source_block 7
_cod_depositor_comments
;
The following automatic conversions were performed:
'_symmetry_cell_setting' value 'Triclinic' changed to 'triclinic'
according to '/home/saulius/struct/CIF-dictionaries/cif_core.dic'
dictionary named 'cif_core.dic' version 2.4.1 from 2010-06-29.

Automatic conversion script
Id: cif_fix_enum 1527 2010-12-29 10:47:43Z saulius 
;
_cod_original_sg_symbol_H-M 'P -1 '
_cod_original_formula_sum 'C44 H38 F6 N6 O10 S2 Zn1'
_cod_database_code 7104399
_montpellier_publication_code 52Zn2+
_montpellier_structure_analysis_code flo1
_montpellier_compound_description 'PDA-OMe-Zn-Tf 2:1'

loop_
_symmetry_equiv_pos_as_xyz
x,y,z
-x,-y,-z

loop_
_atom_site_label
_atom_site_type_symbol
_atom_site_fract_x
_atom_site_fract_y
_atom_site_fract_z
_atom_site_U_iso_or_equiv
_atom_site_occupancy
_atom_site_adp_type
_atom_site_refinement_flags_posn
_atom_site_refinement_flags_adp
_atom_site_refinement_flags_occupancy
_atom_site_disorder_assembly
_atom_site_disorder_group
_oxford_atom_site_special_shape
_atom_site_attached_hydrogens
Zn1 Zn 0.44138(3) 0.35381(3) 0.29159(3) 0.0186 1.0000 Uani . . . . . . .
N2 N 0.4721(2) 0.4889(2) 0.1474(2) 0.0212 1.0000 Uani . . . . . . .
C3 C 0.3954(3) 0.5637(3) 0.1272(2) 0.0215 1.0000 Uani . . . . . . .
C4 C 0.2960(3) 0.5268(3) 0.1234(3) 0.0251 1.0000 Uani . . . . . . .
C5 C 0.2138(3) 0.5960(3) 0.1197(3) 0.0271 1.0000 Uani . . . . . . .
C6 C 0.2287(3) 0.7015(3) 0.1213(3) 0.0274 1.0000 Uani . . . . . . .
O7 O 0.1410(3) 0.7605(3) 0.1246(3) 0.0378 1.0000 Uani . . . . . . .
C8 C 0.1518(4) 0.8685(4) 0.1278(5) 0.0504 1.0000 Uani . . . . . . .
H9 H 0.0842 0.8986 0.1304 0.0645 1.0000 Uiso R . . . . . .
H10 H 0.1739 0.8741 0.1842 0.0645 1.0000 Uiso R . . . . . .
H11 H 0.2018 0.9063 0.0686 0.0645 1.0000 Uiso R . . . . . .
C12 C 0.3284(3) 0.7397(3) 0.1214(3) 0.0269 1.0000 Uani . . . . . . .
C13 C 0.4118(3) 0.6702(3) 0.1240(3) 0.0242 1.0000 Uani . . . . . . .
H14 H 0.4778 0.6954 0.1248 0.0296 1.0000 Uiso R . . . . . .
H15 H 0.3402 0.8101 0.1194 0.0329 1.0000 Uiso R . . . . . .
H16 H 0.1482 0.5729 0.1160 0.0345 1.0000 Uiso R . . . . . .
H17 H 0.2851 0.4562 0.1236 0.0316 1.0000 Uiso R . . . . . .
C18 C 0.5729(3) 0.5104(3) 0.1100(2) 0.0243 1.0000 Uani . . . . . . .
C19 C 0.6475(3) 0.4380(3) 0.1494(2) 0.0226 1.0000 Uani . . . . . . .
N20 N 0.6015(2) 0.3602(2) 0.2281(2) 0.0201 1.0000 Uani . . . . . . .
C21 C 0.6606(3) 0.2936(3) 0.2749(3) 0.0232 1.0000 Uani . . . . . . .
C22 C 0.7720(3) 0.3008(3) 0.2435(3) 0.0300 1.0000 Uani . . . . . . .
C23 C 0.8203(3) 0.3806(4) 0.1613(3) 0.0334 1.0000 Uani . . . . . . .
C24 C 0.7578(3) 0.4508(3) 0.1134(3) 0.0301 1.0000 Uani . . . . . . .
H25 H 0.7883 0.5046 0.0599 0.0361 1.0000 Uiso R . . . . . .
H26 H 0.8936 0.3872 0.1387 0.0392 1.0000 Uiso R . . . . . .
H27 H 0.8123 0.2533 0.2773 0.0375 1.0000 Uiso R . . . . . .
C28 C 0.6006(3) 0.2197(3) 0.3657(3) 0.0238 1.0000 Uani . . . . . . .
N29 N 0.4992(2) 0.2299(2) 0.3972(2) 0.0208 1.0000 Uani . . . . . . .
C30 C 0.4375(3) 0.1626(3) 0.4858(2) 0.0205 1.0000 Uani . . . . . . .
C31 C 0.3270(3) 0.1648(3) 0.5031(3) 0.0261 1.0000 Uani . . . . . . .
C32 C 0.2589(3) 0.0995(3) 0.5857(3) 0.0292 1.0000 Uani . . . . . . .
C33 C 0.3026(3) 0.0322(3) 0.6539(3) 0.0282 1.0000 Uani . . . . . . .
O34 O 0.2443(3) -0.0341(3) 0.7377(3) 0.0436 1.0000 Uani . . . . . . .
C35 C 0.1304(5) -0.0296(6) 0.7584(5) 0.0679 1.0000 Uani . . . . . . .
H36 H 0.0985 -0.0784 0.8196 0.0727 1.0000 Uiso R . . . . . .
H37 H 0.1101 0.0405 0.7623 0.0727 1.0000 Uiso R . . . . . .
H38 H 0.1057 -0.0481 0.7066 0.0727 1.0000 Uiso R . . . . . .
C39 C 0.4133(3) 0.0310(3) 0.6384(3) 0.0269 1.0000 Uani . . . . . . .
C40 C 0.4806(3) 0.0957(3) 0.5555(3) 0.0232 1.0000 Uani . . . . . . .
H41 H 0.5540 0.0943 0.5472 0.0300 1.0000 Uiso R . . . . . .
H42 H 0.4418 -0.0135 0.6853 0.0326 1.0000 Uiso R . . . . . .
H43 H 0.1858 0.1011 0.5944 0.0352 1.0000 Uiso R . . . . . .
H44 H 0.2982 0.2110 0.4578 0.0319 1.0000 Uiso R . . . . . .
H45 H 0.6354 0.1678 0.3997 0.0293 1.0000 Uiso R . . . . . .
H46 H 0.5973 0.5717 0.0602 0.0290 1.0000 Uiso R . . . . . .
N47 N 0.4418(2) 0.4954(2) 0.3610(2) 0.0209 1.0000 Uani . . . . . . .
C48 C 0.3500(3) 0.5352(3) 0.3800(3) 0.0237 1.0000 Uani . . . . . . .
C49 C 0.2589(3) 0.4754(3) 0.3718(2) 0.0226 1.0000 Uani . . . . . . .
N50 N 0.2843(2) 0.3893(2) 0.3371(2) 0.0194 1.0000 Uani . . . . . . .
C51 C 0.2100(3) 0.3303(3) 0.3209(2) 0.0205 1.0000 Uani . . . . . . .
C52 C 0.2525(3) 0.2412(3) 0.2779(2) 0.0209 1.0000 Uani . . . . . . .
N53 N 0.3545(2) 0.2348(2) 0.2502(2) 0.0196 1.0000 Uani . . . . . . .
C54 C 0.3995(3) 0.1461(3) 0.2160(2) 0.0203 1.0000 Uani . . . . . . .
C55 C 0.4959(3) 0.1614(3) 0.1431(3) 0.0229 1.0000 Uani . . . . . . .
C56 C 0.5447(3) 0.0757(3) 0.1088(3) 0.0253 1.0000 Uani . . . . . . .
C57 C 0.4979(3) -0.0257(3) 0.1497(3) 0.0238 1.0000 Uani . . . . . . .
O58 O 0.5397(2) -0.1150(2) 0.1243(2) 0.0318 1.0000 Uani . . . . . . .
C59 C 0.6410(4) -0.1046(3) 0.0526(4) 0.0372 1.0000 Uani . . . . . . .
H60 H 0.6611 -0.1743 0.0443 0.0470 1.0000 Uiso R . . . . . .
H61 H 0.6929 -0.0756 0.0765 0.0470 1.0000 Uiso R . . . . . .
H62 H 0.6373 -0.0601 -0.0093 0.0470 1.0000 Uiso R . . . . . .
C63 C 0.4012(3) -0.0410(3) 0.2243(3) 0.0257 1.0000 Uani . . . . . . .
C64 C 0.3529(3) 0.0441(3) 0.2572(3) 0.0236 1.0000 Uani . . . . . . .
H65 H 0.2889 0.0346 0.3079 0.0288 1.0000 Uiso R . . . . . .
H66 H 0.3701 -0.1086 0.2519 0.0314 1.0000 Uiso R . . . . . .
H67 H 0.6081 0.0858 0.0594 0.0308 1.0000 Uiso R . . . . . .
H68 H 0.5285 0.2288 0.1171 0.0274 1.0000 Uiso R . . . . . .
H69 H 0.2063 0.1901 0.2720 0.0262 1.0000 Uiso R . . . . . .
C70 C 0.1031(3) 0.3555(3) 0.3429(3) 0.0261 1.0000 Uani . . . . . . .
C71 C 0.0754(3) 0.4431(3) 0.3824(3) 0.0305 1.0000 Uani . . . . . . .
C72 C 0.1536(3) 0.5059(3) 0.3952(3) 0.0289 1.0000 Uani . . . . . . .
H73 H 0.1363 0.5664 0.4186 0.0341 1.0000 Uiso R . . . . . .
H74 H 0.0043 0.4602 0.4002 0.0366 1.0000 Uiso R . . . . . .
H75 H 0.0522 0.3137 0.3309 0.0317 1.0000 Uiso R . . . . . .
H76 H 0.3397 0.6003 0.3978 0.0302 1.0000 Uiso R . . . . . .
C77 C 0.5355(3) 0.5531(3) 0.3556(2) 0.0218 1.0000 Uani . . . . . . .
C78 C 0.6207(3) 0.4976(3) 0.3810(3) 0.0235 1.0000 Uani . . . . . . .
C79 C 0.7188(3) 0.5484(3) 0.3661(3) 0.0250 1.0000 Uani . . . . . . .
C80 C 0.7328(3) 0.6563(3) 0.3238(3) 0.0270 1.0000 Uani . . . . . . .
O81 O 0.8260(3) 0.7135(3) 0.3017(3) 0.0375 1.0000 Uani . . . . . . .
C82 C 0.9178(4) 0.6558(5) 0.3116(4) 0.0449 1.0000 Uani . . . . . . .
H83 H 0.9792 0.7039 0.2881 0.0535 1.0000 Uiso R . . . . . .
H84 H 0.9102 0.6216 0.3792 0.0535 1.0000 Uiso R . . . . . .
H85 H 0.9288 0.6033 0.2729 0.0535 1.0000 Uiso R . . . . . .
C86 C 0.6467(3) 0.7138(3) 0.3000(3) 0.0305 1.0000 Uani . . . . . . .
C87 C 0.5494(3) 0.6630(3) 0.3165(3) 0.0271 1.0000 Uani . . . . . . .
H88 H 0.4933 0.7015 0.3003 0.0354 1.0000 Uiso R . . . . . .
H89 H 0.6561 0.7857 0.2736 0.0395 1.0000 Uiso R . . . . . .
H90 H 0.7743 0.5093 0.3842 0.0328 1.0000 Uiso R . . . . . .
H91 H 0.6120 0.4249 0.4082 0.0313 1.0000 Uiso R . . . . . .
S92 S 0.81202(8) 0.21787(8) 0.52949(9) 0.0346 1.0000 Uani . . . . . . .
O93 O 0.8510(3) 0.3133(3) 0.4548(3) 0.0413 1.0000 Uani . . . . . . .
O94 O 0.7521(5) 0.1425(4) 0.5055(5) 0.0848 1.0000 Uani . . . . . . .
O95 O 0.7710(5) 0.2357(4) 0.6277(4) 0.0790 1.0000 Uani . . . . . . .
C96 C 0.9310(4) 0.1470(5) 0.5419(5) 0.0532 1.0000 Uani . . . . . . .
F97 F 0.9060(4) 0.0582(3) 0.6134(3) 0.0757 1.0000 Uani . . . . . . .
F98 F 0.9836(4) 0.1232(4) 0.4596(4) 0.0998 1.0000 Uani . . . . . . .
F99 F 1.0009(4) 0.2041(4) 0.5610(4) 0.0983 1.0000 Uani . . . . . . .
S100 S 1.13071(11) 0.26798(16) 0.08749(9) 0.0660 1.0000 Uani D . . . . . .
C104 C 1.0676(3) 0.2560(3) -0.0088(3) 0.0486 1.0000 Uani D . . . . . .
F105 F 1.1273(3) 0.2163(4) -0.0784(3) 0.0649(8) 0.594(3) Uiso DG . P . . . .
F106 F 0.9732(3) 0.2097(4) 0.0268(3) 0.0649(8) 0.594(3) Uiso DG . P . . . .
F107 F 1.0450(4) 0.3559(3) -0.0487(3) 0.0649(8) 0.594(3) Uiso DG . P . . . .
O108 O 1.0623(3) 0.3138(4) 0.1560(3) 0.0649(8) 0.594(3) Uiso DG . P . . . .
O109 O 1.1438(4) 0.1488(3) 0.1240(3) 0.0649(8) 0.594(3) Uiso DG . P . . . .
O110 O 1.2310(3) 0.3196(4) 0.0332(3) 0.0649(8) 0.594(3) Uiso DG . P . . . .
O111 O 1.0861(6) 0.3714(5) 0.1157(6) 0.0867(14) 0.406(3) Uiso DG . P . . . .
O112 O 1.2461(3) 0.2768(7) 0.0378(5) 0.0867(14) 0.406(3) Uiso DG . P . . . .
O113 O 1.0913(6) 0.1754(5) 0.1680(4) 0.0867(14) 0.406(3) Uiso DG . P . . . .
F114 F 1.1004(6) 0.1634(5) -0.0330(5) 0.0867(14) 0.406(3) Uiso DG . P . . . .
F115 F 1.0940(6) 0.3377(5) -0.0853(4) 0.0867(14) 0.406(3) Uiso DG . P . . . .
F116 F 0.9614(3) 0.2544(6) 0.0254(5) 0.0867(14) 0.406(3) Uiso DG . P . . . .

loop_
_atom_site_aniso_label
_atom_site_aniso_U_11
_atom_site_aniso_U_22
_atom_site_aniso_U_33
_atom_site_aniso_U_23
_atom_site_aniso_U_13
_atom_site_aniso_U_12
Zn1 0.01550(17) 0.01848(17) 0.02079(18) -0.00483(13) -0.00296(13) 0.00094(12)
N2 0.0225(13) 0.0217(12) 0.0191(12) -0.0056(10) -0.0041(10) -0.0003(10)
C3 0.0246(15) 0.0225(14) 0.0160(12) -0.0022(11) -0.0048(11) -0.0014(12)
C4 0.0268(16) 0.0261(15) 0.0217(14) -0.0040(12) -0.0062(12) -0.0048(13)
C5 0.0238(15) 0.0338(17) 0.0250(15) -0.0065(13) -0.0090(13) -0.0021(13)
C6 0.0278(17) 0.0321(17) 0.0224(15) -0.0044(13) -0.0086(13) 0.0032(14)
O7 0.0296(14) 0.0384(16) 0.0461(17) -0.0086(13) -0.0129(13) 0.0082(12)
C8 0.039(2) 0.042(2) 0.070(3) -0.017(2) -0.012(2) 0.015(2)
C12 0.0308(17) 0.0236(15) 0.0262(16) -0.0045(12) -0.0085(13) 0.0010(13)
C13 0.0240(15) 0.0236(15) 0.0238(14) -0.0039(12) -0.0056(12) -0.0022(12)
C18 0.0252(15) 0.0266(15) 0.0177(13) -0.0041(11) -0.0007(12) -0.0010(12)
C19 0.0215(15) 0.0234(14) 0.0205(14) -0.0069(12) 0.0001(11) -0.0020(12)
N20 0.0195(12) 0.0207(12) 0.0193(12) -0.0056(10) -0.0026(10) 0.0001(10)
C21 0.0193(14) 0.0227(14) 0.0266(15) -0.0066(12) -0.0033(12) 0.0010(11)
C22 0.0198(15) 0.0327(18) 0.0354(18) -0.0083(15) -0.0036(14) 0.0039(13)
C23 0.0179(15) 0.040(2) 0.0376(19) -0.0080(16) 0.0006(14) -0.0025(14)
C24 0.0215(16) 0.0349(18) 0.0278(16) -0.0054(14) 0.0026(13) -0.0057(14)
C28 0.0207(14) 0.0218(14) 0.0270(15) -0.0041(12) -0.0047(12) 0.0040(11)
N29 0.0183(12) 0.0212(12) 0.0218(12) -0.0048(10) -0.0035(10) 0.0013(10)
C30 0.0209(14) 0.0193(13) 0.0200(13) -0.0036(11) -0.0043(11) 0.0017(11)
C31 0.0196(14) 0.0310(17) 0.0233(15) -0.0002(13) -0.0036(12) 0.0034(12)
C32 0.0221(15) 0.0317(17) 0.0290(17) -0.0008(14) -0.0038(13) -0.0003(13)
C33 0.0332(18) 0.0226(15) 0.0246(15) -0.0016(12) -0.0032(13) -0.0032(13)
O34 0.0376(16) 0.0396(17) 0.0375(16) 0.0125(13) -0.0002(13) -0.0058(13)
C35 0.041(3) 0.060(3) 0.068(4) 0.022(3) 0.012(3) -0.005(2)
C39 0.0314(17) 0.0252(15) 0.0232(15) -0.0006(12) -0.0104(13) 0.0014(13)
C40 0.0234(15) 0.0232(14) 0.0237(14) -0.0039(12) -0.0086(12) 0.0016(12)
N47 0.0228(13) 0.0207(12) 0.0194(12) -0.0057(10) -0.0051(10) 0.0007(10)
C48 0.0257(15) 0.0248(15) 0.0220(14) -0.0097(12) -0.0050(12) 0.0039(12)
C49 0.0224(14) 0.0242(14) 0.0197(13) -0.0049(11) -0.0035(11) 0.0017(12)
N50 0.0172(12) 0.0224(12) 0.0182(11) -0.0044(10) -0.0043(9) 0.0021(9)
C51 0.0188(14) 0.0215(14) 0.0194(13) -0.0030(11) -0.0035(11) -0.0002(11)
C52 0.0201(14) 0.0207(14) 0.0215(13) -0.0028(11) -0.0063(11) -0.0014(11)
N53 0.0206(12) 0.0190(12) 0.0191(11) -0.0049(9) -0.0046(10) 0.0014(9)
C54 0.0200(14) 0.0204(13) 0.0202(13) -0.0055(11) -0.0042(11) 0.0001(11)
C55 0.0240(15) 0.0181(13) 0.0240(14) -0.0036(11) -0.0028(12) -0.0012(11)
C56 0.0258(16) 0.0229(15) 0.0242(15) -0.0049(12) -0.0019(12) 0.0010(12)
C57 0.0278(16) 0.0203(14) 0.0251(15) -0.0072(12) -0.0086(13) 0.0026(12)
O58 0.0320(14) 0.0203(11) 0.0410(15) -0.0114(11) -0.0028(12) 0.0043(10)
C59 0.034(2) 0.0304(18) 0.045(2) -0.0158(17) -0.0025(17) 0.0078(15)
C63 0.0276(16) 0.0172(13) 0.0303(16) -0.0041(12) -0.0054(13) -0.0016(12)
C64 0.0213(14) 0.0221(14) 0.0246(14) -0.0048(12) -0.0017(12) -0.0020(12)
C70 0.0177(14) 0.0295(16) 0.0277(16) -0.0023(13) -0.0040(12) -0.0010(12)
C71 0.0189(15) 0.0339(18) 0.0359(18) -0.0085(15) -0.0026(13) 0.0049(13)
C72 0.0235(16) 0.0300(17) 0.0317(17) -0.0106(14) -0.0025(13) 0.0069(13)
C77 0.0244(15) 0.0213(14) 0.0217(14) -0.0098(11) -0.0056(12) 0.0027(12)
C78 0.0275(16) 0.0203(14) 0.0241(14) -0.0074(12) -0.0077(12) 0.0037(12)
C79 0.0229(15) 0.0301(16) 0.0240(15) -0.0096(13) -0.0070(12) 0.0048(13)
C80 0.0250(16) 0.0288(16) 0.0289(16) -0.0107(13) -0.0064(13) -0.0008(13)
O81 0.0284(14) 0.0350(15) 0.0469(17) -0.0062(13) -0.0090(12) -0.0048(12)
C82 0.0264(19) 0.055(3) 0.047(2) -0.006(2) -0.0058(17) -0.0025(18)
C86 0.0311(18) 0.0218(15) 0.042(2) -0.0090(14) -0.0139(15) 0.0008(13)
C87 0.0279(17) 0.0217(15) 0.0359(18) -0.0100(13) -0.0131(14) 0.0047(13)
S92 0.0198(4) 0.0290(4) 0.0501(6) -0.0050(4) -0.0042(4) 0.0009(3)
O93 0.0337(15) 0.0378(16) 0.0439(17) 0.0026(13) -0.0063(13) 0.0025(13)
O94 0.075(3) 0.066(3) 0.124(4) 0.003(3) -0.067(3) -0.024(2)
O95 0.101(4) 0.043(2) 0.059(2) -0.0058(19) 0.030(2) 0.014(2)
C96 0.036(2) 0.045(3) 0.069(3) 0.006(2) -0.014(2) 0.002(2)
F97 0.064(2) 0.053(2) 0.088(3) 0.0237(19) -0.019(2) 0.0049(17)
F98 0.079(3) 0.062(2) 0.114(4) -0.005(2) 0.037(3) 0.029(2)
F99 0.057(2) 0.098(3) 0.133(4) 0.028(3) -0.060(3) -0.023(2)
S100 0.0365(6) 0.1274(15) 0.0291(5) 0.0000(7) -0.0138(5) -0.0302(8)
C104 0.048(3) 0.065(3) 0.033(2) -0.012(2) -0.0093(19) -0.016(2)

loop_
_atom_type_symbol
_atom_type_scat_dispersion_real
_atom_type_scat_dispersion_imag
_atom_type_scat_Cromer_Mann_a1
_atom_type_scat_Cromer_Mann_b1
_atom_type_scat_Cromer_Mann_a2
_atom_type_scat_Cromer_Mann_b2
_atom_type_scat_Cromer_Mann_a3
_atom_type_scat_Cromer_Mann_b3
_atom_type_scat_Cromer_Mann_a4
_atom_type_scat_Cromer_Mann_b4
_atom_type_scat_Cromer_Mann_c
_atom_type_scat_source
C 0.0033 0.0016 2.3100 20.8439 1.0200 10.2075 1.5886 0.5687 0.8650 51.6512 0.2156 'International Tables Vol C 4.2.6.8 and 6.1.1.4'
H 0.0000 0.0000 0.4930 10.5109 0.3229 26.1257 0.1402 3.1424 0.0408 57.7998 0.0030 'International Tables Vol C 4.2.6.8 and 6.1.1.4'
F 0.0171 0.0103 3.5392 10.2825 2.6412 4.2944 1.5170 0.2615 1.0243 26.1476 0.2776 'International Tables Vol C 4.2.6.8 and 6.1.1.4'
N 0.0061 0.0033 12.2126 0.0057 3.1322 9.8933 2.0125 28.9975 1.1663 0.5826 -11.5290 'International Tables Vol C 4.2.6.8 and 6.1.1.4'
O 0.0106 0.0060 3.0485 13.2771 2.2868 5.7011 1.5463 0.3239 0.8670 32.9089 0.2508 'International Tables Vol C 4.2.6.8 and 6.1.1.4'
S 0.1246 0.1234 6.9053 1.4679 5.2034 22.2151 1.4379 0.2536 1.5863 56.1720 0.8669 'International Tables Vol C 4.2.6.8 and 6.1.1.4'
Zn 0.2839 1.4301 14.0743 3.2655 7.0318 0.2333 5.1652 10.3163 2.4100 58.7097 1.3041 'International Tables Vol C 4.2.6.8 and 6.1.1.4'

loop_
_geom_angle_atom_site_label_1
_geom_angle_site_symmetry_1
_geom_angle_atom_site_label_2
_geom_angle_site_symmetry_2
_geom_angle_atom_site_label_3
_geom_angle_site_symmetry_3
_geom_angle
_geom_angle_publ_flag
N2 . Zn1 . N20 . 74.09(11) yes
N2 . Zn1 . N29 . 151.29(11) yes
N20 . Zn1 . N29 . 77.22(11) yes
N2 . Zn1 . N47 . 81.37(10) yes
N20 . Zn1 . N47 . 96.21(11) yes
N29 . Zn1 . N47 . 100.73(10) yes
N2 . Zn1 . N50 . 92.41(11) yes
N20 . Zn1 . N50 . 164.71(11) yes
N29 . Zn1 . N50 . 115.87(11) yes
N47 . Zn1 . N50 . 74.26(11) yes
N2 . Zn1 . N53 . 100.40(10) yes
N20 . Zn1 . N53 . 112.70(11) yes
N29 . Zn1 . N53 . 91.63(10) yes
N47 . Zn1 . N53 . 150.50(11) yes
N50 . Zn1 . N53 . 76.24(11) yes
Zn1 . N2 . C3 . 123.3(2) yes
Zn1 . N2 . C18 . 110.6(2) yes
C3 . N2 . C18 . 121.6(3) yes
N2 . C3 . C4 . 118.7(3) yes
N2 . C3 . C13 . 121.0(3) yes
C4 . C3 . C13 . 119.8(3) yes
C3 . C4 . C5 . 119.7(3) yes
C3 . C4 . H17 . 120.3 no
C5 . C4 . H17 . 120.0 no
C4 . C5 . C6 . 120.5(3) yes
C4 . C5 . H16 . 120.6 no
C6 . C5 . H16 . 118.9 no
C5 . C6 . O7 . 115.7(4) yes
C5 . C6 . C12 . 120.1(4) yes
O7 . C6 . C12 . 124.2(4) yes
C6 . O7 . C8 . 117.8(4) yes
O7 . C8 . H9 . 107.8 no
O7 . C8 . H10 . 111.0 no
H9 . C8 . H10 . 109.6 no
O7 . C8 . H11 . 110.0 no
H9 . C8 . H11 . 108.1 no
H10 . C8 . H11 . 110.3 no
C6 . C12 . C13 . 119.4(3) yes
C6 . C12 . H15 . 120.9 no
C13 . C12 . H15 . 119.6 no
C12 . C13 . C3 . 120.3(3) yes
C12 . C13 . H14 . 119.4 no
C3 . C13 . H14 . 120.2 no
N2 . C18 . C19 . 118.1(3) yes
N2 . C18 . H46 . 120.4 no
C19 . C18 . H46 . 121.5 no
C18 . C19 . N20 . 114.9(3) yes
C18 . C19 . C24 . 123.7(3) yes
N20 . C19 . C24 . 121.3(3) yes
C19 . N20 . Zn1 . 121.0(2) yes
C19 . N20 . C21 . 120.8(3) yes
Zn1 . N20 . C21 . 117.6(2) yes
N20 . C21 . C22 . 121.6(3) yes
N20 . C21 . C28 . 115.1(3) yes
C22 . C21 . C28 . 123.1(3) yes
C21 . C22 . C23 . 118.0(4) yes
C21 . C22 . H27 . 120.5 no
C23 . C22 . H27 . 121.6 no
C22 . C23 . C24 . 120.1(3) yes
C22 . C23 . H26 . 120.0 no
C24 . C23 . H26 . 120.0 no
C23 . C24 . C19 . 118.3(3) yes
C23 . C24 . H25 . 121.3 no
C19 . C24 . H25 . 120.4 no
C21 . C28 . N29 . 118.7(3) yes
C21 . C28 . H45 . 120.1 no
N29 . C28 . H45 . 121.2 no
Zn1 . N29 . C28 . 111.2(2) yes
Zn1 . N29 . C30 . 127.5(2) yes
C28 . N29 . C30 . 121.2(3) yes
N29 . C30 . C31 . 116.8(3) yes
N29 . C30 . C40 . 124.2(3) yes
C31 . C30 . C40 . 118.9(3) yes
C30 . C31 . C32 . 121.8(3) yes
C30 . C31 . H44 . 118.9 no
C32 . C31 . H44 . 119.2 no
C31 . C32 . C33 . 118.8(4) yes
C31 . C32 . H43 . 120.0 no
C33 . C32 . H43 . 121.2 no
C32 . C33 . O34 . 124.1(4) yes
C32 . C33 . C39 . 119.9(3) yes
O34 . C33 . C39 . 116.0(3) yes
C33 . O34 . C35 . 117.0(4) yes
O34 . C35 . H36 . 109.2 no
O34 . C35 . H37 . 109.4 no
H36 . C35 . H37 . 110.1 no
O34 . C35 . H38 . 110.5 no
H36 . C35 . H38 . 109.0 no
H37 . C35 . H38 . 108.7 no
C33 . C39 . C40 . 120.9(3) yes
C33 . C39 . H42 . 119.2 no
C40 . C39 . H42 . 119.9 no
C30 . C40 . C39 . 119.7(3) yes
C30 . C40 . H41 . 121.0 no
C39 . C40 . H41 . 119.4 no
Zn1 . N47 . C48 . 112.1(2) yes
Zn1 . N47 . C77 . 123.9(2) yes
C48 . N47 . C77 . 121.2(3) yes
N47 . C48 . C49 . 117.5(3) yes
N47 . C48 . H76 . 122.4 no
C49 . C48 . H76 . 120.0 no
C48 . C49 . N50 . 114.8(3) yes
C48 . C49 . C72 . 124.0(3) yes
N50 . C49 . C72 . 121.1(3) yes
C49 . N50 . Zn1 . 120.2(2) yes
C49 . N50 . C51 . 121.2(3) yes
Zn1 . N50 . C51 . 118.2(2) yes
N50 . C51 . C52 . 114.2(3) yes
N50 . C51 . C70 . 121.0(3) yes
C52 . C51 . C70 . 124.9(3) yes
C51 . C52 . N53 . 118.1(3) yes
C51 . C52 . H69 . 120.6 no
N53 . C52 . H69 . 121.3 no
Zn1 . N53 . C52 . 112.8(2) yes
Zn1 . N53 . C54 . 125.5(2) yes
C52 . N53 . C54 . 120.4(3) yes
N53 . C54 . C55 . 118.2(3) yes
N53 . C54 . C64 . 121.9(3) yes
C55 . C54 . C64 . 119.8(3) yes
C54 . C55 . C56 . 120.2(3) yes
C54 . C55 . H68 . 120.1 no
C56 . C55 . H68 . 119.6 no
C55 . C56 . C57 . 119.8(3) yes
C55 . C56 . H67 . 120.4 no
C57 . C56 . H67 . 119.8 no
C56 . C57 . O58 . 124.9(3) yes
C56 . C57 . C63 . 119.8(3) yes
O58 . C57 . C63 . 115.3(3) yes
C57 . O58 . C59 . 117.6(3) yes
O58 . C59 . H60 . 107.8 no
O58 . C59 . H61 . 109.5 no
H60 . C59 . H61 . 108.8 no
O58 . C59 . H62 . 110.9 no
H60 . C59 . H62 . 110.1 no
H61 . C59 . H62 . 109.7 no
C57 . C63 . C64 . 120.2(3) yes
C57 . C63 . H66 . 119.8 no
C64 . C63 . H66 . 120.0 no
C54 . C64 . C63 . 120.2(3) yes
C54 . C64 . H65 . 119.0 no
C63 . C64 . H65 . 120.8 no
C51 . C70 . C71 . 118.1(3) yes
C51 . C70 . H75 . 120.0 no
C71 . C70 . H75 . 121.9 no
C70 . C71 . C72 . 120.4(3) yes
C70 . C71 . H74 . 120.0 no
C72 . C71 . H74 . 119.6 no
C49 . C72 . C71 . 118.1(4) yes
C49 . C72 . H73 . 120.9 no
C71 . C72 . H73 . 121.0 no
N47 . C77 . C78 . 118.7(3) yes
N47 . C77 . C87 . 122.3(3) yes
C78 . C77 . C87 . 118.7(3) yes
C77 . C78 . C79 . 121.3(3) yes
C77 . C78 . H91 . 119.5 no
C79 . C78 . H91 . 119.2 no
C78 . C79 . C80 . 119.4(3) yes
C78 . C79 . H90 . 119.4 no
C80 . C79 . H90 . 121.2 no
C79 . C80 . O81 . 124.8(4) yes
C79 . C80 . C86 . 119.9(3) yes
O81 . C80 . C86 . 115.3(3) yes
C80 . O81 . C82 . 116.7(4) yes
O81 . C82 . H83 . 108.9 no
O81 . C82 . H84 . 110.2 no
H83 . C82 . H84 . 109.5 no
O81 . C82 . H85 . 111.1 no
H83 . C82 . H85 . 108.2 no
H84 . C82 . H85 . 108.9 no
C80 . C86 . C87 . 120.2(3) yes
C80 . C86 . H89 . 119.5 no
C87 . C86 . H89 . 120.4 no
C77 . C87 . C86 . 120.4(3) yes
C77 . C87 . H88 . 120.1 no
C86 . C87 . H88 . 119.5 no
O93 . S92 . O94 . 117.7(3) yes
O93 . S92 . O95 . 113.4(3) yes
O94 . S92 . O95 . 115.2(4) yes
O93 . S92 . C96 . 104.6(2) yes
O94 . S92 . C96 . 101.7(3) yes
O95 . S92 . C96 . 101.2(3) yes
S92 . C96 . F97 . 110.7(4) yes
S92 . C96 . F98 . 112.3(5) yes
F97 . C96 . F98 . 109.0(6) yes
S92 . C96 . F99 . 112.4(5) yes
F97 . C96 . F99 . 109.0(5) yes
F98 . C96 . F99 . 103.0(6) yes
C104 . S100 . O108 . 109.8(2) yes
C104 . S100 . O109 . 96.18(19) yes
O108 . S100 . O109 . 114.7(2) yes
C104 . S100 . O110 . 103.29(19) yes
O108 . S100 . O110 . 119.3(2) yes
O109 . S100 . O110 . 110.4(2) yes
C104 . S100 . O111 . 103.0(3) yes
C104 . S100 . O112 . 104.3(3) yes
O111 . S100 . O112 . 113.5(3) yes
C104 . S100 . O113 . 105.3(3) yes
O111 . S100 . O113 . 111.7(2) yes
O112 . S100 . O113 . 117.4(3) yes
S100 . C104 . F105 . 114.3(3) yes
S100 . C104 . F106 . 112.7(3) yes
F105 . C104 . F106 . 112.5(3) yes
S100 . C104 . F107 . 105.3(3) yes
F105 . C104 . F107 . 109.0(3) yes
F106 . C104 . F107 . 102.0(3) yes
S100 . C104 . F114 . 105.3(3) yes
S100 . C104 . F115 . 111.4(3) yes
F114 . C104 . F115 . 112.5(3) yes
S100 . C104 . F116 . 110.2(3) yes
F114 . C104 . F116 . 111.2(3) yes
F115 . C104 . F116 . 106.3(3) yes

loop_
_geom_bond_atom_site_label_1
_geom_bond_site_symmetry_1
_geom_bond_atom_site_label_2
_geom_bond_site_symmetry_2
_geom_bond_distance
_geom_bond_publ_flag
Zn1 . N2 . 2.339(3) yes
Zn1 . N20 . 2.036(3) yes
Zn1 . N29 . 2.215(3) yes
Zn1 . N47 . 2.290(3) yes
Zn1 . N50 . 2.053(3) yes
Zn1 . N53 . 2.207(3) yes
N2 . C3 . 1.419(5) yes
N2 . C18 . 1.288(5) yes
C3 . C4 . 1.405(5) yes
C3 . C13 . 1.396(5) yes
C4 . C5 . 1.389(5) yes
C4 . H17 . 0.930 no
C5 . C6 . 1.397(6) yes
C5 . H16 . 0.927 no
C6 . O7 . 1.359(5) yes
C6 . C12 . 1.397(5) yes
O7 . C8 . 1.428(6) yes
C8 . H9 . 0.951 no
C8 . H10 . 0.948 no
C8 . H11 . 0.958 no
C12 . C13 . 1.401(5) yes
C12 . H15 . 0.924 no
C13 . H14 . 0.927 no
C18 . C19 . 1.470(5) yes
C18 . H46 . 0.936 no
C19 . N20 . 1.344(4) yes
C19 . C24 . 1.390(5) yes
N20 . C21 . 1.333(5) yes
C21 . C22 . 1.397(5) yes
C21 . C28 . 1.469(5) yes
C22 . C23 . 1.393(6) yes
C22 . H27 . 0.936 no
C23 . C24 . 1.396(6) yes
C23 . H26 . 0.921 no
C24 . H25 . 0.918 no
C28 . N29 . 1.291(4) yes
C28 . H45 . 0.924 no
N29 . C30 . 1.419(4) yes
C30 . C31 . 1.392(5) yes
C30 . C40 . 1.397(4) yes
C31 . C32 . 1.389(5) yes
C31 . H44 . 0.932 no
C32 . C33 . 1.392(5) yes
C32 . H43 . 0.926 no
C33 . O34 . 1.356(4) yes
C33 . C39 . 1.397(6) yes
O34 . C35 . 1.434(7) yes
C35 . H36 . 0.956 no
C35 . H37 . 0.956 no
C35 . H38 . 0.964 no
C39 . C40 . 1.385(5) yes
C39 . H42 . 0.933 no
C40 . H41 . 0.930 no
N47 . C48 . 1.280(5) yes
N47 . C77 . 1.418(4) yes
C48 . C49 . 1.474(5) yes
C48 . H76 . 0.938 no
C49 . N50 . 1.331(5) yes
C49 . C72 . 1.394(5) yes
N50 . C51 . 1.343(4) yes
C51 . C52 . 1.470(5) yes
C51 . C70 . 1.392(5) yes
C52 . N53 . 1.287(4) yes
C52 . H69 . 0.938 no
N53 . C54 . 1.415(4) yes
C54 . C55 . 1.391(5) yes
C54 . C64 . 1.400(5) yes
C55 . C56 . 1.396(5) yes
C55 . H68 . 0.932 no
C56 . C57 . 1.394(5) yes
C56 . H67 . 0.926 no
C57 . O58 . 1.359(4) yes
C57 . C63 . 1.406(5) yes
O58 . C59 . 1.431(5) yes
C59 . H60 . 0.965 no
C59 . H61 . 0.952 no
C59 . H62 . 0.957 no
C63 . C64 . 1.380(5) yes
C63 . H66 . 0.929 no
C64 . H65 . 0.940 no
C70 . C71 . 1.389(6) yes
C70 . H75 . 0.939 no
C71 . C72 . 1.390(6) yes
C71 . H74 . 0.930 no
C72 . H73 . 0.928 no
C77 . C78 . 1.394(5) yes
C77 . C87 . 1.408(5) yes
C78 . C79 . 1.390(5) yes
C78 . H91 . 0.934 no
C79 . C80 . 1.390(5) yes
C79 . H90 . 0.933 no
C80 . O81 . 1.358(5) yes
C80 . C86 . 1.408(6) yes
O81 . C82 . 1.419(6) yes
C82 . H83 . 0.961 no
C82 . H84 . 0.953 no
C82 . H85 . 0.963 no
C86 . C87 . 1.376(5) yes
C86 . H89 . 0.923 no
C87 . H88 . 0.926 no
S92 . O93 . 1.441(3) yes
S92 . O94 . 1.418(5) yes
S92 . O95 . 1.445(5) yes
S92 . C96 . 1.814(6) yes
C96 . F97 . 1.339(6) yes
C96 . F98 . 1.306(9) yes
C96 . F99 . 1.305(8) yes
S100 . C104 . 1.822(4) yes
S100 . O108 . 1.383(3) yes
S100 . O109 . 1.540(3) yes
S100 . O110 . 1.420(3) yes
S100 . O111 . 1.554(4) yes
S100 . O112 . 1.477(4) yes
S100 . O113 . 1.458(4) yes
C104 . F105 . 1.300(4) yes
C104 . F106 . 1.299(4) yes
C104 . F107 . 1.355(4) yes
C104 . F114 . 1.361(4) yes
C104 . F115 . 1.319(4) yes
C104 . F116 . 1.338(4) yes

loop_
_geom_hbond_atom_site_label_D
_geom_hbond_site_symmetry_D
_geom_hbond_atom_site_label_H
_geom_hbond_site_symmetry_H
_geom_hbond_atom_site_label_A
_geom_hbond_site_symmetry_A
_geom_hbond_angle_DHA
_geom_hbond_distance_DH
_geom_hbond_distance_HA
_geom_hbond_distance_DA
_geom_hbond_publ_flag
C24 . H25 . O110 2_765 146 0.92 2.42 3.218(6) yes
C23 . H26 . O108 . 147 0.92 2.43 3.234(6) yes
C23 . H26 . O111 . 166 0.92 2.45 3.349(6) yes
C40 . H41 . O94 . 165 0.93 2.54 3.448(6) yes
C31 . H44 . N50 . 155 0.93 2.59 3.463(6) yes
C28 . H45 . O94 . 142 0.92 2.39 3.166(6) yes
C18 . H46 . O110 2_765 140 0.94 2.54 3.315(6) yes
C59 . H60 . O112 2_755 151 0.96 2.13 3.014(6) yes
C63 . H66 . O95 2_656 152 0.93 2.50 3.346(6) yes
C52 . H69 . O113 1_455 138 0.94 2.42 3.173(6) yes
C48 . H76 . O95 2_666 140 0.94 2.56 3.338(6) yes
